data_4346847
loop_
_publ_author_name
'Thevenon, Arnaud'
'Garden, Jennifer A.'
'White, Andrew J. P.'
'Williams, Charlotte K.'

_publ_section_title
;
 Dinuclear Zinc Salen Catalysts for the Ring Opening Copolymerization of
 Epoxides and Carbon Dioxide or Anhydrides.
;
_journal_issue 24
_journal_name_full 'Inorganic chemistry'
_journal_page_first 11906
_journal_page_last 11915
_journal_paper_doi 10.1021/acs.inorgchem.5b02233
_journal_volume 54
_journal_year 2015
_chemical_formula_moiety 'C42 H56 N4 O8 Zn2, 2(C H4 O)'
_chemical_formula_sum 'C44 H64 N4 O10 Zn2'
_chemical_formula_weight 939.73
_space_group_crystal_system triclinic
_space_group_IT_number 2
_space_group_name_Hall '-P 1'
_space_group_name_H-M_alt 'P -1'
_atom_sites_solution_hydrogens mixed
_audit_creation_method SHELXL
_cell_angle_alpha 95.168(3)
_cell_angle_beta 100.165(3)
_cell_angle_gamma 111.371(3)
_cell_formula_units_Z 2
_cell_length_a 11.3488(4)
_cell_length_b 14.2169(5)
_cell_length_c 15.4784(4)
_cell_measurement_reflns_used 5225
_cell_measurement_temperature 173
_cell_measurement_theta_max 28.0500
_cell_measurement_theta_min 2.8070
_cell_volume 2256.43(14)
_computing_cell_refinement 'CrysAlisPro, Agilent Technologies'
_computing_data_collection 'CrysAlisPro, Agilent Technologies'
_computing_data_reduction 'CrysAlisPro, Agilent Technologies'
_computing_molecular_graphics 'Bruker SHELXTL'
_computing_publication_material 'CIFTAB-2013 (Sheldrick, 2013)'
_computing_structure_refinement 'SHELXL-2013 (Sheldrick, 2013)'
_computing_structure_solution 'SHELXS-2013 (Sheldrick, 2013)'
_diffrn_ambient_temperature 173
_diffrn_detector_area_resol_mean 16.0382
_diffrn_measured_fraction_theta_full 0.986
_diffrn_measured_fraction_theta_max 0.804
_diffrn_measurement_device_type 'Agilent Xcalibur 3 E'
_diffrn_measurement_method 'omega scans'
_diffrn_radiation_type MoK\a
_diffrn_radiation_wavelength 0.71073
_diffrn_reflns_av_R_equivalents 0.0235
_diffrn_reflns_av_unetI/netI 0.0513
_diffrn_reflns_Laue_measured_fraction_full 0.986
_diffrn_reflns_Laue_measured_fraction_max 0.804
_diffrn_reflns_limit_h_max 11
_diffrn_reflns_limit_h_min -13
_diffrn_reflns_limit_k_max 17
_diffrn_reflns_limit_k_min -15
_diffrn_reflns_limit_l_max 15
_diffrn_reflns_limit_l_min -19
_diffrn_reflns_number 13208
_diffrn_reflns_point_group_measured_fraction_full 0.986
_diffrn_reflns_point_group_measured_fraction_max 0.804
_diffrn_reflns_theta_full 25.242
_diffrn_reflns_theta_max 28.162
_diffrn_reflns_theta_min 2.508
_diffrn_source 'Enhance (Mo) X-ray Source'
_exptl_absorpt_coefficient_mu 1.123
_exptl_absorpt_correction_T_max 0.872
_exptl_absorpt_correction_T_min 0.764
_exptl_absorpt_correction_type analytical
_exptl_absorpt_process_details
;
CrysAlisPro, Agilent Technologies,
Version 1.171.37.33a (release 28-03-2014 CrysAlis171 .NET)
(compiled Mar 28 2014,12:25:20)
Analytical numeric absorption correction using a multifaceted crystal
model based on expressions derived by R.C. Clark & J.S. Reid.
(Clark, R. C. & Reid, J. S. (1995). Acta Cryst. A51, 887-897)
Empirical absorption correction using spherical harmonics,
implemented in SCALE3 ABSPACK scaling algorithm.
;
_exptl_crystal_colour Colourless
_exptl_crystal_density_diffrn 1.383
_exptl_crystal_description blocks
_exptl_crystal_F_000 992
_exptl_crystal_size_max 0.32
_exptl_crystal_size_mid 0.26
_exptl_crystal_size_min 0.13
_refine_diff_density_max 0.703
_refine_diff_density_min -0.387
_refine_diff_density_rms 0.077
_refine_ls_extinction_method none
_refine_ls_goodness_of_fit_ref 1.049
_refine_ls_hydrogen_treatment mixed
_refine_ls_matrix_type full
_refine_ls_number_parameters 575
_refine_ls_number_reflns 8892
_refine_ls_number_restraints 6
_refine_ls_restrained_S_all 1.048
_refine_ls_R_factor_all 0.0562
_refine_ls_R_factor_gt 0.0400
_refine_ls_shift/su_max 0.002
_refine_ls_shift/su_mean 0.000
_refine_ls_structure_factor_coef Fsqd
_refine_ls_weighting_details 'w=1/[\s^2^(Fo^2^)+(0.0519P)^2^+0.3923P] where P=(Fo^2^+2Fc^2^)/3'
_refine_ls_weighting_scheme calc
_refine_ls_wR_factor_gt 0.0951
_refine_ls_wR_factor_ref 0.1053
_reflns_Friedel_coverage 0.000
_reflns_number_gt 7124
_reflns_number_total 8892
_reflns_threshold_expression 'I > 2\s(I)'
_cod_data_source_file ic5b02233_si_002.cif
_cod_data_source_block (L2b)2Zn2-MeOH
_cod_original_cell_volume 2256.46(13)
_cod_database_code 4346847
_shelx_space_group_comment
;
The symmetry employed for this shelxl refinement is uniquely defined
by the following loop, which should always be used as a source of
symmetry information in preference to the above space-group names.
They are only intended as comments.
;
_shelxl_version_number 2013-4

loop_
_space_group_symop_operation_xyz
'x, y, z'
'-x, -y, -z'

loop_
_atom_site_label
_atom_site_type_symbol
_atom_site_fract_x
_atom_site_fract_y
_atom_site_fract_z
_atom_site_U_iso_or_equiv
_atom_site_adp_type
_atom_site_occupancy
_atom_site_site_symmetry_order
_atom_site_calc_flag
_atom_site_refinement_flags_posn
_atom_site_refinement_flags_adp
Zn1A Zn 0.58419(3) 0.50270(2) 0.92770(2) 0.01892(9) Uani 1 1 d . .
O1A O 0.65302(17) 0.63333(15) 0.88852(12) 0.0278(4) Uani 1 1 d . .
C2A C 0.7723(3) 0.6847(2) 0.87718(16) 0.0234(6) Uani 1 1 d . .
C3A C 0.7930(3) 0.7730(2) 0.83608(17) 0.0273(6) Uani 1 1 d . .
C4A C 0.9142(3) 0.8316(2) 0.82317(18) 0.0328(7) Uani 1 1 d . .
H4AA H 0.9258 0.8899 0.7950 0.039 Uiso 1 1 calc R U
C5A C 1.0179(3) 0.8047(2) 0.85152(18) 0.0336(7) Uani 1 1 d . .
H5AA H 1.1013 0.8448 0.8430 0.040 Uiso 1 1 calc R U
C6A C 1.0012(3) 0.7200(2) 0.89207(17) 0.0274(6) Uani 1 1 d . .
H6AA H 1.0735 0.7024 0.9115 0.033 Uiso 1 1 calc R U
C7A C 0.8795(2) 0.6593(2) 0.90531(16) 0.0229(6) Uani 1 1 d . .
C8A C 0.8720(3) 0.5742(2) 0.95810(17) 0.0256(6) Uani 1 1 d . .
H8AA H 0.9514 0.5599 0.9598 0.031 Uiso 1 1 calc R U
H8AB H 0.8720 0.5984 1.0201 0.031 Uiso 1 1 calc R U
N9A N 0.7576(2) 0.47715(17) 0.92395(14) 0.0217(5) Uani 1 1 d D .
H9A H 0.765(3) 0.4304(14) 0.9576(15) 0.036(9) Uiso 1 1 d D .
C10A C 0.7492(3) 0.4321(2) 0.83244(17) 0.0270(6) Uani 1 1 d . .
H10A H 0.8371 0.4396 0.8257 0.032 Uiso 1 1 calc R U
H10B H 0.7173 0.4704 0.7902 0.032 Uiso 1 1 calc R U
C11A C 0.6588(3) 0.3186(2) 0.80865(18) 0.0299(6) Uani 1 1 d . .
C12A C 0.5327(3) 0.2952(2) 0.84182(18) 0.0277(6) Uani 1 1 d . .
H12A H 0.4684 0.2276 0.8094 0.033 Uiso 1 1 calc R U
H12B H 0.5511 0.2900 0.9058 0.033 Uiso 1 1 calc R U
N13A N 0.4741(2) 0.37231(17) 0.83051(14) 0.0223(5) Uani 1 1 d D .
H13A H 0.474(2) 0.3897(18) 0.7760(7) 0.015(7) Uiso 1 1 d D .
C14A C 0.3362(3) 0.3277(2) 0.83977(19) 0.0282(6) Uani 1 1 d . .
H14A H 0.2890 0.2630 0.7968 0.034 Uiso 1 1 calc R U
H14B H 0.3352 0.3110 0.9004 0.034 Uiso 1 1 calc R U
C15A C 0.2663(2) 0.3980(2) 0.82398(17) 0.0242(6) Uani 1 1 d . .
C16A C 0.1529(3) 0.3673(2) 0.75788(19) 0.0342(7) Uani 1 1 d . .
H16A H 0.1233 0.3033 0.7196 0.041 Uiso 1 1 calc R U
C17A C 0.0828(3) 0.4286(3) 0.74714(19) 0.0355(7) Uani 1 1 d . .
H17A H 0.0055 0.4067 0.7019 0.043 Uiso 1 1 calc R U
C18A C 0.1255(3) 0.5222(2) 0.80249(17) 0.0299(7) Uani 1 1 d . .
H18A H 0.0767 0.5640 0.7960 0.036 Uiso 1 1 calc R U
C19A C 0.2391(3) 0.5544(2) 0.86712(17) 0.0248(6) Uani 1 1 d . .
C20A C 0.3108(2) 0.4925(2) 0.88026(15) 0.0193(5) Uani 1 1 d . .
O21A O 0.41685(16) 0.52203(14) 0.94644(10) 0.0197(4) Uani 1 1 d . .
O22A O 0.6838(2) 0.79402(17) 0.81316(14) 0.0407(6) Uani 1 1 d . .
C23A C 0.6993(4) 0.8845(3) 0.7763(3) 0.0573(11) Uani 1 1 d . .
H23A H 0.7652 0.9437 0.8182 0.086 Uiso 1 1 calc R U
H23B H 0.6165 0.8933 0.7652 0.086 Uiso 1 1 calc R U
H23C H 0.7268 0.8790 0.7202 0.086 Uiso 1 1 calc R U
C24A C 0.6276(3) 0.2885(3) 0.7073(2) 0.0447(8) Uani 1 1 d . .
H24A H 0.5752 0.3241 0.6797 0.067 Uiso 1 1 calc R U
H24B H 0.5790 0.2143 0.6906 0.067 Uiso 1 1 calc R U
H24C H 0.7087 0.3078 0.6865 0.067 Uiso 1 1 calc R U
C25A C 0.7271(3) 0.2535(3) 0.8519(2) 0.0404(8) Uani 1 1 d . .
H25A H 0.6676 0.1813 0.8383 0.061 Uiso 1 1 calc R U
H25B H 0.7528 0.2760 0.9166 0.061 Uiso 1 1 calc R U
H25C H 0.8044 0.2617 0.8285 0.061 Uiso 1 1 calc R U
O26A O 0.27766(18) 0.64677(15) 0.92448(12) 0.0279(4) Uani 1 1 d . .
C27A C 0.3867(3) 0.7275(2) 0.9062(2) 0.0450(8) Uani 1 1 d . .
H27A H 0.4593 0.7053 0.9082 0.067 Uiso 1 1 calc R U
H27B H 0.4130 0.7889 0.9510 0.067 Uiso 1 1 calc R U
H27C H 0.3619 0.7431 0.8470 0.067 Uiso 1 1 calc R U
Zn1B Zn 1.04555(3) 0.94866(2) 0.57947(2) 0.01924(9) Uani 1 1 d . .
O1B O 1.10605(18) 1.04567(15) 0.68849(11) 0.0282(4) Uani 1 1 d . .
C2B C 1.1815(3) 1.0402(2) 0.76185(17) 0.0246(6) Uani 1 1 d . .
C3B C 1.1617(3) 1.0723(2) 0.84544(18) 0.0273(6) Uani 1 1 d . .
C4B C 1.2399(3) 1.0706(2) 0.92433(18) 0.0351(7) Uani 1 1 d . .
H4BA H 1.2259 1.0934 0.9798 0.042 Uiso 1 1 calc R U
C5B C 1.3390(3) 1.0356(2) 0.92226(19) 0.0361(7) Uani 1 1 d . .
H5BA H 1.3918 1.0331 0.9762 0.043 Uiso 1 1 calc R U
C6B C 1.3602(3) 1.0046(2) 0.84158(19) 0.0329(7) Uani 1 1 d . .
H6BA H 1.4281 0.9809 0.8404 0.040 Uiso 1 1 calc R U
C7B C 1.2835(2) 1.0075(2) 0.76144(17) 0.0243(6) Uani 1 1 d . .
C8B C 1.3151(3) 0.9810(2) 0.67427(17) 0.0269(6) Uani 1 1 d . .
H8BA H 1.3436 1.0435 0.6470 0.032 Uiso 1 1 calc R U
H8BB H 1.3888 0.9589 0.6864 0.032 Uiso 1 1 calc R U
N9B N 1.2057(2) 0.89927(17) 0.60937(14) 0.0238(5) Uani 1 1 d D .
H9B H 1.233(2) 0.891(2) 0.5594(9) 0.034(8) Uiso 1 1 d D .
C10B C 1.1640(3) 0.8012(2) 0.64125(17) 0.0285(6) Uani 1 1 d . .
H10C H 1.1155 0.8050 0.6879 0.034 Uiso 1 1 calc R U
H10D H 1.2418 0.7893 0.6689 0.034 Uiso 1 1 calc R U
C11B C 1.0777(3) 0.7101(2) 0.56740(18) 0.0282(6) Uani 1 1 d . .
C12B C 0.9787(3) 0.7352(2) 0.50240(17) 0.0259(6) Uani 1 1 d . .
H12C H 1.0242 0.7755 0.4607 0.031 Uiso 1 1 calc R U
H12D H 0.9124 0.6701 0.4669 0.031 Uiso 1 1 calc R U
N13B N 0.9113(2) 0.79289(17) 0.54362(14) 0.0234(5) Uani 1 1 d D .
H13B H 0.881(2) 0.766(2) 0.5895(11) 0.034(8) Uiso 1 1 d D .
C14B C 0.7955(3) 0.7861(2) 0.47587(17) 0.0273(6) Uani 1 1 d . .
H14C H 0.7381 0.7131 0.4545 0.033 Uiso 1 1 calc R U
H14D H 0.8247 0.8159 0.4242 0.033 Uiso 1 1 calc R U
C15B C 0.7198(3) 0.8410(2) 0.51216(17) 0.0272(6) Uani 1 1 d . .
C16B C 0.5914(3) 0.7889(3) 0.5180(2) 0.0373(8) Uani 1 1 d . .
H16B H 0.5523 0.7163 0.5021 0.045 Uiso 1 1 calc R U
C17B C 0.5207(3) 0.8419(3) 0.5466(2) 0.0449(9) Uani 1 1 d . .
H17B H 0.4328 0.8061 0.5492 0.054 Uiso 1 1 calc R U
C18B C 0.5778(3) 0.9466(3) 0.57131(19) 0.0367(8) Uani 1 1 d . .
H18B H 0.5292 0.9829 0.5910 0.044 Uiso 1 1 calc R U
C19B C 0.7055(3) 0.9995(2) 0.56767(17) 0.0273(6) Uani 1 1 d . .
C20B C 0.7778(2) 0.9473(2) 0.53677(16) 0.0226(6) Uani 1 1 d . .
O21B O 0.90036(16) 0.99869(14) 0.53065(11) 0.0206(4) Uani 1 1 d . .
O22B O 1.0610(2) 1.10468(16) 0.83998(12) 0.0354(5) Uani 1 1 d . .
C23B C 1.0360(4) 1.1397(3) 0.9210(2) 0.0619(11) Uani 1 1 d . .
H23D H 1.0145 1.0841 0.9560 0.093 Uiso 1 1 calc R U
H23E H 0.9629 1.1612 0.9080 0.093 Uiso 1 1 calc R U
H23F H 1.1133 1.1978 0.9551 0.093 Uiso 1 1 calc R U
C24B C 1.0093(3) 0.6211(3) 0.6127(2) 0.0446(8) Uani 1 1 d . .
H24D H 1.0742 0.6052 0.6525 0.067 Uiso 1 1 calc R U
H24E H 0.9551 0.5608 0.5674 0.067 Uiso 1 1 calc R U
H24F H 0.9545 0.6402 0.6472 0.067 Uiso 1 1 calc R U
C25B C 1.1589(3) 0.6779(2) 0.5107(2) 0.0367(7) Uani 1 1 d . .
H25D H 1.2081 0.7363 0.4849 0.055 Uiso 1 1 calc R U
H25E H 1.1013 0.6215 0.4628 0.055 Uiso 1 1 calc R U
H25F H 1.2192 0.6554 0.5481 0.055 Uiso 1 1 calc R U
O26B O 0.75979(19) 1.10454(16) 0.59186(13) 0.0322(5) Uani 1 1 d . .
C27B C 0.8529(3) 1.1364(3) 0.67586(19) 0.0390(8) Uani 1 1 d . .
H27D H 0.8097 1.1078 0.7225 0.059 Uiso 1 1 calc R U
H27E H 0.8903 1.2114 0.6904 0.059 Uiso 1 1 calc R U
H27F H 0.9222 1.1116 0.6718 0.059 Uiso 1 1 calc R U
O30 O 0.5203(2) 0.56131(19) 0.71855(15) 0.0469(6) Uani 1 1 d D .
H30 H 0.547(3) 0.596(2) 0.7747(8) 0.060(12) Uiso 1 1 d D .
C30 C 0.4225(3) 0.5959(3) 0.6824(2) 0.0543(10) Uani 1 1 d . .
H30A H 0.3427 0.5593 0.7017 0.081 Uiso 1 1 calc R U
H30B H 0.4055 0.5828 0.6172 0.081 Uiso 1 1 calc R U
H30C H 0.4519 0.6697 0.7033 0.081 Uiso 1 1 calc R U
O40 O 0.7071(3) 0.6190(2) 0.6138(2) 0.0672(8) Uani 1 1 d D .
H40 H 0.675(3) 0.610(4) 0.6629(14) 0.13(2) Uiso 1 1 d D .
C40 C 0.6712(5) 0.5194(4) 0.5715(3) 0.0925(17) Uani 1 1 d . .
H40A H 0.6890 0.5202 0.5118 0.139 Uiso 1 1 calc R U
H40B H 0.5783 0.4813 0.5666 0.139 Uiso 1 1 calc R U
H40C H 0.7210 0.4862 0.6060 0.139 Uiso 1 1 calc R U

loop_
_atom_site_aniso_label
_atom_site_aniso_U_11
_atom_site_aniso_U_22
_atom_site_aniso_U_33
_atom_site_aniso_U_23
_atom_site_aniso_U_13
_atom_site_aniso_U_12
Zn1A 0.01820(16) 0.01962(18) 0.02075(16) 0.00368(12) 0.00764(11) 0.00785(13)
O1A 0.0191(10) 0.0270(11) 0.0420(11) 0.0154(9) 0.0121(8) 0.0096(9)
C2A 0.0248(14) 0.0229(15) 0.0234(14) 0.0040(11) 0.0098(10) 0.0083(12)
C3A 0.0270(15) 0.0263(16) 0.0268(14) 0.0073(11) 0.0058(11) 0.0080(13)
C4A 0.0384(17) 0.0275(17) 0.0277(15) 0.0084(12) 0.0099(12) 0.0055(14)
C5A 0.0264(16) 0.0326(18) 0.0352(16) 0.0029(13) 0.0153(12) 0.0007(14)
C6A 0.0242(14) 0.0279(16) 0.0292(15) 0.0000(12) 0.0111(11) 0.0081(13)
C7A 0.0233(14) 0.0217(15) 0.0233(13) 0.0016(10) 0.0092(10) 0.0069(12)
C8A 0.0211(14) 0.0293(16) 0.0282(15) 0.0065(11) 0.0074(11) 0.0107(12)
N9A 0.0218(11) 0.0197(12) 0.0257(12) 0.0051(9) 0.0079(9) 0.0088(10)
C10A 0.0284(15) 0.0305(17) 0.0278(15) 0.0033(12) 0.0134(11) 0.0150(13)
C11A 0.0311(16) 0.0271(17) 0.0358(16) 0.0006(12) 0.0110(12) 0.0159(13)
C12A 0.0311(15) 0.0204(15) 0.0337(15) 0.0015(11) 0.0078(12) 0.0129(13)
N13A 0.0233(12) 0.0210(12) 0.0252(12) 0.0041(9) 0.0089(9) 0.0099(10)
C14A 0.0209(14) 0.0226(16) 0.0391(16) 0.0033(12) 0.0091(11) 0.0057(12)
C15A 0.0199(14) 0.0237(15) 0.0287(14) 0.0069(11) 0.0081(11) 0.0064(12)
C16A 0.0254(15) 0.0356(18) 0.0346(16) -0.0051(13) 0.0035(12) 0.0079(14)
C17A 0.0264(16) 0.048(2) 0.0291(16) 0.0004(14) -0.0034(12) 0.0166(15)
C18A 0.0259(15) 0.0423(19) 0.0278(15) 0.0093(13) 0.0064(11) 0.0193(14)
C19A 0.0258(14) 0.0283(16) 0.0240(14) 0.0079(11) 0.0097(11) 0.0120(13)
C20A 0.0143(12) 0.0251(15) 0.0183(13) 0.0071(10) 0.0063(9) 0.0054(11)
O21A 0.0189(9) 0.0243(10) 0.0175(9) 0.0039(7) 0.0052(7) 0.0096(8)
O22A 0.0372(12) 0.0334(13) 0.0566(14) 0.0257(11) 0.0085(10) 0.0162(11)
C23A 0.057(2) 0.046(2) 0.074(3) 0.037(2) 0.0094(19) 0.0219(19)
C24A 0.048(2) 0.050(2) 0.0359(18) -0.0081(15) 0.0108(14) 0.0218(18)
C25A 0.0413(19) 0.0356(19) 0.053(2) 0.0008(15) 0.0124(15) 0.0249(16)
O26A 0.0291(11) 0.0277(11) 0.0306(10) 0.0032(8) 0.0078(8) 0.0151(9)
C27A 0.057(2) 0.0259(18) 0.049(2) 0.0078(14) 0.0161(16) 0.0098(17)
Zn1B 0.01943(17) 0.01923(18) 0.02062(17) 0.00305(12) 0.00677(11) 0.00835(13)
O1B 0.0359(11) 0.0293(11) 0.0218(10) -0.0007(8) 0.0031(8) 0.0183(9)
C2B 0.0278(15) 0.0195(15) 0.0225(14) 0.0016(11) 0.0057(11) 0.0051(12)
C3B 0.0334(16) 0.0172(15) 0.0286(15) 0.0017(11) 0.0067(11) 0.0072(13)
C4B 0.0446(19) 0.0311(18) 0.0233(15) 0.0004(12) 0.0087(13) 0.0080(15)
C5B 0.0363(17) 0.0346(19) 0.0260(15) 0.0040(13) -0.0045(12) 0.0063(15)
C6B 0.0243(15) 0.0318(18) 0.0368(17) 0.0060(13) 0.0000(12) 0.0073(13)
C7B 0.0221(14) 0.0203(15) 0.0247(14) 0.0027(11) 0.0044(10) 0.0021(12)
C8B 0.0192(14) 0.0290(16) 0.0317(15) 0.0049(12) 0.0064(11) 0.0082(12)
N9B 0.0251(12) 0.0220(13) 0.0261(12) 0.0020(9) 0.0086(9) 0.0104(10)
C10B 0.0340(16) 0.0275(16) 0.0255(14) 0.0051(11) 0.0030(11) 0.0151(13)
C11B 0.0328(16) 0.0212(15) 0.0318(15) 0.0054(11) 0.0052(12) 0.0125(13)
C12B 0.0278(15) 0.0210(15) 0.0277(14) 0.0004(11) 0.0056(11) 0.0093(12)
N13B 0.0249(12) 0.0215(13) 0.0230(12) 0.0044(9) 0.0059(9) 0.0078(10)
C14B 0.0240(14) 0.0252(16) 0.0278(14) 0.0008(11) 0.0032(11) 0.0061(13)
C15B 0.0192(14) 0.0332(17) 0.0263(14) 0.0086(12) 0.0015(11) 0.0078(13)
C16B 0.0216(15) 0.0362(19) 0.0447(18) 0.0108(14) 0.0027(13) 0.0018(14)
C17B 0.0163(15) 0.062(3) 0.058(2) 0.0257(18) 0.0128(14) 0.0114(16)
C18B 0.0279(16) 0.059(2) 0.0404(17) 0.0245(16) 0.0182(13) 0.0274(16)
C19B 0.0271(15) 0.0383(18) 0.0250(14) 0.0144(12) 0.0106(11) 0.0181(14)
C20B 0.0181(13) 0.0340(17) 0.0191(13) 0.0106(11) 0.0065(10) 0.0114(12)
O21B 0.0177(9) 0.0237(10) 0.0244(9) 0.0073(7) 0.0099(7) 0.0094(8)
O22B 0.0462(13) 0.0410(13) 0.0257(10) -0.0011(9) 0.0129(9) 0.0241(11)
C23B 0.082(3) 0.091(3) 0.0315(19) -0.0058(18) 0.0165(17) 0.057(3)
C24B 0.051(2) 0.0311(19) 0.053(2) 0.0165(15) 0.0127(16) 0.0154(17)
C25B 0.0385(18) 0.0331(19) 0.0424(18) 0.0003(14) 0.0033(13) 0.0223(15)
O26B 0.0365(12) 0.0356(13) 0.0379(12) 0.0113(9) 0.0165(9) 0.0244(10)
C27B 0.0450(19) 0.039(2) 0.0391(18) 0.0003(14) 0.0175(14) 0.0210(16)
O30 0.0416(13) 0.0566(17) 0.0405(14) 0.0097(12) 0.0095(11) 0.0162(12)
C30 0.041(2) 0.084(3) 0.0378(19) 0.0165(19) 0.0074(15) 0.024(2)
O40 0.077(2) 0.0568(19) 0.082(2) 0.0240(16) 0.0502(16) 0.0254(16)
C40 0.082(3) 0.070(4) 0.100(4) -0.017(3) 0.041(3) -0.001(3)

loop_
_atom_type_symbol
_atom_type_description
_atom_type_scat_dispersion_real
_atom_type_scat_dispersion_imag
_atom_type_scat_source
C C 0.0033 0.0016 'International Tables Vol C Tables 4.2.6.8 and 6.1.1.4'
H H 0.0000 0.0000 'International Tables Vol C Tables 4.2.6.8 and 6.1.1.4'
N N 0.0061 0.0033 'International Tables Vol C Tables 4.2.6.8 and 6.1.1.4'
O O 0.0106 0.0060 'International Tables Vol C Tables 4.2.6.8 and 6.1.1.4'
Zn Zn 0.2839 1.4301 'International Tables Vol C Tables 4.2.6.8 and 6.1.1.4'

loop_
_geom_angle_atom_site_label_1
_geom_angle_atom_site_label_2
_geom_angle_atom_site_label_3
_geom_angle
_geom_angle_site_symmetry_1
_geom_angle_site_symmetry_3
O1A Zn1A O21A 127.16(8) . 2_667
O1A Zn1A O21A 93.12(7) . .
O21A Zn1A O21A 78.09(7) 2_667 .
O1A Zn1A N13A 118.05(8) . .
O21A Zn1A N13A 114.15(8) 2_667 .
O21A Zn1A N13A 91.12(8) . .
O1A Zn1A N9A 91.69(8) . .
O21A Zn1A N9A 94.98(7) 2_667 .
O21A Zn1A N9A 173.03(7) . .
N13A Zn1A N9A 91.06(9) . .
C2A O1A Zn1A 129.30(17) . .
O1A C2A C7A 124.5(2) . .
O1A C2A C3A 117.9(2) . .
C7A C2A C3A 117.6(2) . .
O22A C3A C4A 124.7(3) . .
O22A C3A C2A 113.7(2) . .
C4A C3A C2A 121.6(3) . .
C5A C4A C3A 119.6(3) . .
C6A C5A C4A 120.3(3) . .
C5A C6A C7A 121.2(3) . .
C6A C7A C2A 119.8(3) . .
C6A C7A C8A 117.8(2) . .
C2A C7A C8A 122.1(2) . .
N9A C8A C7A 115.4(2) . .
C10A N9A C8A 113.4(2) . .
C10A N9A Zn1A 108.82(16) . .
C8A N9A Zn1A 109.62(17) . .
N9A C10A C11A 112.6(2) . .
C24A C11A C10A 107.7(2) . .
C24A C11A C25A 109.3(3) . .
C10A C11A C25A 109.9(2) . .
C24A C11A C12A 110.2(2) . .
C10A C11A C12A 112.8(2) . .
C25A C11A C12A 106.8(2) . .
N13A C12A C11A 114.6(2) . .
C12A N13A C14A 109.4(2) . .
C12A N13A Zn1A 108.43(16) . .
C14A N13A Zn1A 110.93(17) . .
C15A C14A N13A 113.2(2) . .
C16A C15A C20A 119.8(3) . .
C16A C15A C14A 120.6(3) . .
C20A C15A C14A 119.4(2) . .
C17A C16A C15A 120.9(3) . .
C16A C17A C18A 119.8(3) . .
C19A C18A C17A 119.8(3) . .
C18A C19A O26A 118.9(3) . .
C18A C19A C20A 121.3(3) . .
O26A C19A C20A 119.6(2) . .
O21A C20A C15A 120.9(2) . .
O21A C20A C19A 120.8(2) . .
C15A C20A C19A 118.2(2) . .
C20A O21A Zn1A 124.78(14) . 2_667
C20A O21A Zn1A 121.58(15) . .
Zn1A O21A Zn1A 101.90(7) 2_667 .
C3A O22A C23A 116.6(2) . .
C19A O26A C27A 113.2(2) . .
O1B Zn1B O21B 117.43(8) . 2_776
O1B Zn1B O21B 92.98(7) . .
O21B Zn1B O21B 78.40(7) 2_776 .
O1B Zn1B N13B 132.81(8) . .
O21B Zn1B N13B 109.40(8) 2_776 .
O21B Zn1B N13B 90.78(8) . .
O1B Zn1B N9B 93.10(8) . .
O21B Zn1B N9B 92.35(8) 2_776 .
O21B Zn1B N9B 170.53(7) . .
N13B Zn1B N9B 90.42(9) . .
C2B O1B Zn1B 125.14(17) . .
O1B C2B C7B 123.3(2) . .
O1B C2B C3B 118.9(3) . .
C7B C2B C3B 117.7(2) . .
O22B C3B C4B 124.6(3) . .
O22B C3B C2B 114.1(2) . .
C4B C3B C2B 121.3(3) . .
C3B C4B C5B 119.9(3) . .
C6B C5B C4B 119.6(3) . .
C5B C6B C7B 121.1(3) . .
C6B C7B C2B 120.2(3) . .
C6B C7B C8B 120.1(3) . .
C2B C7B C8B 119.6(2) . .
N9B C8B C7B 114.4(2) . .
C10B N9B C8B 112.5(2) . .
C10B N9B Zn1B 110.65(17) . .
C8B N9B Zn1B 108.97(17) . .
N9B C10B C11B 113.3(2) . .
C24B C11B C25B 109.0(3) . .
C24B C11B C10B 107.3(2) . .
C25B C11B C10B 111.2(2) . .
C24B C11B C12B 110.9(2) . .
C25B C11B C12B 105.9(2) . .
C10B C11B C12B 112.5(2) . .
N13B C12B C11B 115.8(2) . .
C12B N13B C14B 108.7(2) . .
C12B N13B Zn1B 106.55(16) . .
C14B N13B Zn1B 109.35(16) . .
N13B C14B C15B 112.5(2) . .
C20B C15B C16B 119.6(3) . .
C20B C15B C14B 118.7(2) . .
C16B C15B C14B 121.6(3) . .
C17B C16B C15B 120.6(3) . .
C18B C17B C16B 119.9(3) . .
C17B C18B C19B 120.5(3) . .
O26B C19B C18B 119.2(3) . .
O26B C19B C20B 120.3(2) . .
C18B C19B C20B 120.5(3) . .
O21B C20B C15B 120.5(2) . .
O21B C20B C19B 120.6(3) . .
C15B C20B C19B 118.9(3) . .
C20B O21B Zn1B 125.23(14) . 2_776
C20B O21B Zn1B 120.44(15) . .
Zn1B O21B Zn1B 101.61(7) 2_776 .
C3B O22B C23B 117.6(2) . .
C19B O26B C27B 111.8(2) . .

loop_
_geom_bond_atom_site_label_1
_geom_bond_atom_site_label_2
_geom_bond_distance
_geom_bond_site_symmetry_2
Zn1A O1A 1.9338(18) .
Zn1A O21A 2.0119(16) 2_667
Zn1A O21A 2.0801(17) .
Zn1A N13A 2.099(2) .
Zn1A N9A 2.136(2) .
O1A C2A 1.335(3) .
C2A C7A 1.402(4) .
C2A C3A 1.420(4) .
C3A O22A 1.374(3) .
C3A C4A 1.384(4) .
C4A C5A 1.379(4) .
C5A C6A 1.375(4) .
C6A C7A 1.399(4) .
C7A C8A 1.505(4) .
C8A N9A 1.480(3) .
N9A C10A 1.473(3) .
C10A C11A 1.532(4) .
C11A C24A 1.531(4) .
C11A C25A 1.535(4) .
C11A C12A 1.538(4) .
C12A N13A 1.484(3) .
N13A C14A 1.498(3) .
C14A C15A 1.497(4) .
C15A C16A 1.393(4) .
C15A C20A 1.400(4) .
C16A C17A 1.379(4) .
C17A C18A 1.384(4) .
C18A C19A 1.380(4) .
C19A O26A 1.392(3) .
C19A C20A 1.404(4) .
C20A O21A 1.339(3) .
O21A Zn1A 2.0118(16) 2_667
O22A C23A 1.419(3) .
O26A C27A 1.440(4) .
Zn1B O1B 1.9242(18) .
Zn1B O21B 2.0266(16) 2_776
Zn1B O21B 2.0744(17) .
Zn1B N13B 2.134(2) .
Zn1B N9B 2.169(2) .
O1B C2B 1.322(3) .
C2B C7B 1.397(4) .
C2B C3B 1.415(4) .
C3B O22B 1.371(3) .
C3B C4B 1.385(4) .
C4B C5B 1.389(4) .
C5B C6B 1.377(4) .
C6B C7B 1.397(4) .
C7B C8B 1.506(4) .
C8B N9B 1.482(3) .
N9B C10B 1.461(3) .
C10B C11B 1.536(4) .
C11B C24B 1.526(4) .
C11B C25B 1.533(4) .
C11B C12B 1.537(4) .
C12B N13B 1.483(3) .
N13B C14B 1.497(3) .
C14B C15B 1.497(4) .
C15B C20B 1.394(4) .
C15B C16B 1.397(4) .
C16B C17B 1.385(5) .
C17B C18B 1.374(5) .
C18B C19B 1.382(4) .
C19B O26B 1.378(3) .
C19B C20B 1.404(4) .
C20B O21B 1.341(3) .
O21B Zn1B 2.0266(16) 2_776
O22B C23B 1.421(4) .
O26B C27B 1.440(4) .
O30 C30 1.420(4) .
O40 C40 1.385(5) .

loop_
_geom_hbond_atom_site_label_D
_geom_hbond_atom_site_label_H
_geom_hbond_atom_site_label_A
_geom_hbond_distance_DH
_geom_hbond_distance_HA
_geom_hbond_distance_DA
_geom_hbond_angle_DHA
O30 H30 O1A 0.8999(11) 1.857(17) 2.689(3) 153(3)
O40 H40 O30 0.9000(10) 2.01(2) 2.825(3) 149(3)
